data_7002830
loop_
_publ_author_name
'Jin, Jun-Cheng'
'Wang, Yao-Yu'
'Zhang, Wei-Hong'
'Lermontov, Anatoly S.'
'Lermontova, Elmira Kh.'
'Shi, Qi-Zhen'

_publ_section_title
;
 New types of di-, tetra-, hexa- and octanuclear Ag(i) complexes
 containing 1,3-adamantanedicarboxylic acid
;
_journal_issue 46
_journal_name_full 'Dalton Transactions'
_journal_page_first 10181
_journal_page_last 10191
_journal_paper_doi 10.1039/b909309e
_journal_year 2009
_chemical_formula_moiety 'C12 H12 Ag N2, C12 H15 O4'
_chemical_formula_sum 'C24 H27 Ag N2 O4'
_chemical_formula_weight 515.35
_chemical_name_systematic
;
?
;
_space_group_IT_number 14
_symmetry_cell_setting monoclinic
_symmetry_space_group_name_Hall '-P 2ybc'
_symmetry_space_group_name_H-M 'P 1 21/c 1'
_atom_sites_solution_hydrogens geom
_atom_sites_solution_primary direct
_atom_sites_solution_secondary difmap
_audit_creation_method SHELXL-97
_cell_angle_alpha 90.00
_cell_angle_beta 108.697(3)
_cell_angle_gamma 90.00
_cell_formula_units_Z 4
_cell_length_a 12.288(2)
_cell_length_b 13.706(2)
_cell_length_c 13.376(2)
_cell_measurement_reflns_used 1586
_cell_measurement_temperature 293(2)
_cell_measurement_theta_max 21.259
_cell_measurement_theta_min 2.189
_cell_volume 2133.9(6)
_computing_cell_refinement APEX2
_computing_data_collection 'APEX2 (Bruker, 2005)'
_computing_data_reduction APEX2
_computing_molecular_graphics APEX2
_computing_publication_material APEX2
_computing_structure_refinement 'SHELXL-97 (Sheldrick, 1997)'
_computing_structure_solution 'SHELXS-97 (Sheldrick, 1990)'
_diffrn_ambient_temperature 293(2)
_diffrn_measured_fraction_theta_full 0.991
_diffrn_measured_fraction_theta_max 0.991
_diffrn_measurement_device_type 'Bruker APEX SMART II'
_diffrn_measurement_method \w
_diffrn_radiation_monochromator graphite
_diffrn_radiation_source 'fine-focus sealed tube'
_diffrn_radiation_type MoK\a
_diffrn_radiation_wavelength 0.71073
_diffrn_reflns_av_R_equivalents 0.0432
_diffrn_reflns_av_sigmaI/netI 0.0653
_diffrn_reflns_limit_h_max 15
_diffrn_reflns_limit_h_min -15
_diffrn_reflns_limit_k_max 13
_diffrn_reflns_limit_k_min -17
_diffrn_reflns_limit_l_max 16
_diffrn_reflns_limit_l_min -16
_diffrn_reflns_number 11914
_diffrn_reflns_theta_full 26.66
_diffrn_reflns_theta_max 26.66
_diffrn_reflns_theta_min 1.75
_diffrn_standards_decay_% 0
_diffrn_standards_interval_time 0
_diffrn_standards_number 0
_exptl_absorpt_coefficient_mu 0.979
_exptl_absorpt_correction_T_max 0.8512
_exptl_absorpt_correction_T_min 0.7919
_exptl_absorpt_correction_type multi-scan
_exptl_absorpt_process_details SADABS
_exptl_crystal_colour colorless
_exptl_crystal_density_diffrn 1.604
_exptl_crystal_density_method 'not measured'
_exptl_crystal_description block
_exptl_crystal_F_000 1056
_exptl_crystal_size_max 0.25
_exptl_crystal_size_mid 0.20
_exptl_crystal_size_min 0.17
_refine_diff_density_max 0.600
_refine_diff_density_min -0.630
_refine_diff_density_rms 0.119
_refine_ls_extinction_method none
_refine_ls_goodness_of_fit_ref 0.890
_refine_ls_hydrogen_treatment constr
_refine_ls_matrix_type full
_refine_ls_number_parameters 281
_refine_ls_number_reflns 4460
_refine_ls_number_restraints 0
_refine_ls_restrained_S_all 0.890
_refine_ls_R_factor_all 0.0765
_refine_ls_R_factor_gt 0.0419
_refine_ls_shift/su_max 0.001
_refine_ls_shift/su_mean 0.000
_refine_ls_structure_factor_coef Fsqd
_refine_ls_weighting_details 'calc w=1/[\s^2^(Fo^2^)+(0.0900P)^2^+0.0000P] where P=(Fo^2^+2Fc^2^)/3'
_refine_ls_weighting_scheme calc
_refine_ls_wR_factor_gt 0.1139
_refine_ls_wR_factor_ref 0.1407
_reflns_number_gt 2655
_reflns_number_total 4460
_reflns_threshold_expression >2sigma(I)
_cod_data_source_file b909309e.txt
_cod_data_source_block xb2560m
_cod_original_sg_symbol_H-M 'P 21/c'
_cod_database_code 7002830

loop_
_symmetry_equiv_pos_as_xyz
'x, y, z'
'-x, y+1/2, -z+1/2'
'-x, -y, -z'
'x, -y-1/2, z-1/2'

loop_
_atom_site_label
_atom_site_type_symbol
_atom_site_fract_x
_atom_site_fract_y
_atom_site_fract_z
_atom_site_U_iso_or_equiv
_atom_site_adp_type
_atom_site_occupancy
_atom_site_symmetry_multiplicity
_atom_site_calc_flag
_atom_site_refinement_flags
_atom_site_disorder_assembly
_atom_site_disorder_group
N2 N 0.9317(3) 0.8803(2) 1.0950(3) 0.0330(9) Uani 1 1 d . . .
C24 C 1.0216(4) 0.8214(3) 1.1312(4) 0.0374(11) Uani 1 1 d . . .
H24 H 1.0947 0.8488 1.1535 0.045 Uiso 1 1 calc R . .
C22 C 0.8277(4) 0.8383(3) 1.0658(4) 0.0401(11) Uani 1 1 d . . .
H22 H 0.7629 0.8779 1.0428 0.048 Uiso 1 1 calc R . .
Ag1 Ag 0.94326(3) 0.03828(2) 1.07911(3) 0.04438(17) Uani 1 1 d . . .
O1 O 0.7404(3) 0.0564(2) 0.9252(3) 0.0471(9) Uani 1 1 d . . .
O2 O 0.8152(3) -0.0235(3) 0.8223(3) 0.0564(10) Uani 1 1 d . . .
O3 O 0.3732(3) -0.1072(3) 0.9513(3) 0.0495(9) Uani 1 1 d . . .
H3 H 0.3345 -0.0878 0.9872 0.074 Uiso 1 1 calc R . .
O4 O 0.2421(3) -0.0279(4) 0.8250(3) 0.0791(14) Uani 1 1 d . . .
N1 N 0.9584(3) 0.1962(3) 1.1036(3) 0.0382(9) Uani 1 1 d . . .
C15 C 0.9791(4) 0.4000(3) 1.1270(4) 0.0328(10) Uani 1 1 d . . .
C11 C 0.5296(3) -0.0377(3) 0.8519(4) 0.0344(10) Uani 1 1 d . . .
H11A H 0.5196 0.0306 0.8659 0.041 Uiso 1 1 calc R . .
H11B H 0.5602 -0.0709 0.9192 0.041 Uiso 1 1 calc R . .
C19 C 0.8868(4) 0.5693(3) 1.1026(4) 0.0352(11) Uani 1 1 d . . .
H19A H 0.8428 0.5502 1.0312 0.042 Uiso 1 1 calc R . .
H19B H 0.8406 0.5547 1.1475 0.042 Uiso 1 1 calc R . .
C20 C 0.9068(4) 0.6770(3) 1.1044(3) 0.0322(10) Uani 1 1 d . . .
C14 C 0.8728(4) 0.3543(3) 1.0895(4) 0.0388(11) Uani 1 1 d . . .
H14 H 0.8059 0.3914 1.0717 0.047 Uiso 1 1 calc R . .
C16 C 1.0735(4) 0.3387(3) 1.1524(4) 0.0386(11) Uani 1 1 d . . .
H16 H 1.1469 0.3651 1.1777 0.046 Uiso 1 1 calc R . .
C2 C 0.6143(4) -0.0470(3) 0.7899(4) 0.0339(10) Uani 1 1 d . . .
C17 C 1.0606(4) 0.2401(3) 1.1410(4) 0.0392(11) Uani 1 1 d . . .
H17 H 1.1262 0.2014 1.1602 0.047 Uiso 1 1 calc R . .
C21 C 0.8128(4) 0.7392(3) 1.0685(4) 0.0362(10) Uani 1 1 d . . .
H21 H 0.7390 0.7133 1.0459 0.043 Uiso 1 1 calc R . .
C10 C 0.4126(4) -0.0823(3) 0.7894(4) 0.0386(11) Uani 1 1 d . . .
C18 C 0.9954(4) 0.5078(3) 1.1386(4) 0.0393(11) Uani 1 1 d . . .
H18A H 1.0453 0.5280 1.0991 0.047 Uiso 1 1 calc R . .
H18B H 1.0350 0.5221 1.2124 0.047 Uiso 1 1 calc R . .
C1 C 0.7325(4) -0.0016(3) 0.8499(4) 0.0367(11) Uani 1 1 d . . .
C9 C 0.3640(4) -0.0294(4) 0.6853(4) 0.0519(14) Uani 1 1 d . . .
H9A H 0.3534 0.0391 0.6979 0.062 Uiso 1 1 calc R . .
H9B H 0.2899 -0.0568 0.6459 0.062 Uiso 1 1 calc R . .
C4 C 0.6274(4) -0.1553(3) 0.7682(4) 0.0378(11) Uani 1 1 d . . .
H4A H 0.6796 -0.1625 0.7276 0.045 Uiso 1 1 calc R . .
H4B H 0.6601 -0.1895 0.8346 0.045 Uiso 1 1 calc R . .
C8 C 0.4480(4) -0.0402(4) 0.6216(4) 0.0523(13) Uani 1 1 d . . .
H8 H 0.4168 -0.0056 0.5543 0.063 Uiso 1 1 calc R . .
C23 C 1.0120(4) 0.7218(3) 1.1373(4) 0.0378(11) Uani 1 1 d . . .
H23 H 1.0779 0.6842 1.1641 0.045 Uiso 1 1 calc R . .
C7 C 0.4293(4) -0.1909(3) 0.7704(4) 0.0443(12) Uani 1 1 d . . .
H7A H 0.4598 -0.2245 0.8374 0.053 Uiso 1 1 calc R . .
H7B H 0.3561 -0.2203 0.7316 0.053 Uiso 1 1 calc R . .
C12 C 0.3325(4) -0.0696(4) 0.8548(4) 0.0437(12) Uani 1 1 d . . .
C13 C 0.8659(4) 0.2544(3) 1.0785(4) 0.0424(12) Uani 1 1 d . . .
H13 H 0.7936 0.2260 1.0523 0.051 Uiso 1 1 calc R . .
C5 C 0.5120(4) -0.2002(4) 0.7079(4) 0.0461(12) Uani 1 1 d . . .
H5 H 0.5229 -0.2694 0.6955 0.055 Uiso 1 1 calc R . .
C3 C 0.5644(4) 0.0053(4) 0.6845(4) 0.0503(13) Uani 1 1 d . . .
H3A H 0.6173 0.0000 0.6442 0.060 Uiso 1 1 calc R . .
H3B H 0.5541 0.0739 0.6966 0.060 Uiso 1 1 calc R . .
C6 C 0.4640(4) -0.1470(5) 0.5998(4) 0.0621(17) Uani 1 1 d . . .
H6A H 0.5173 -0.1534 0.5602 0.074 Uiso 1 1 calc R . .
H6B H 0.3911 -0.1755 0.5588 0.074 Uiso 1 1 calc R . .

loop_
_atom_site_aniso_label
_atom_site_aniso_U_11
_atom_site_aniso_U_22
_atom_site_aniso_U_33
_atom_site_aniso_U_23
_atom_site_aniso_U_13
_atom_site_aniso_U_12
N2 0.035(2) 0.0162(17) 0.042(2) 0.0003(14) 0.0038(18) -0.0011(15)
C24 0.036(3) 0.023(2) 0.047(3) -0.0008(19) 0.005(2) -0.0015(19)
C22 0.046(3) 0.032(2) 0.044(3) 0.004(2) 0.016(2) 0.006(2)
Ag1 0.0588(3) 0.0204(2) 0.0559(3) -0.00100(16) 0.0211(2) -0.00170(16)
O1 0.0396(19) 0.061(2) 0.044(2) -0.0153(17) 0.0184(17) -0.0161(16)
O2 0.0308(19) 0.060(2) 0.081(3) -0.0224(19) 0.022(2) -0.0058(16)
O3 0.040(2) 0.056(2) 0.055(3) -0.0059(18) 0.0196(18) -0.0019(16)
O4 0.038(2) 0.133(4) 0.067(3) 0.010(3) 0.018(2) 0.032(2)
N1 0.035(2) 0.0218(18) 0.053(3) 0.0007(16) 0.008(2) -0.0007(16)
C15 0.037(3) 0.025(2) 0.033(3) 0.0005(18) 0.008(2) 0.0004(18)
C11 0.025(2) 0.030(2) 0.042(3) -0.0024(19) 0.003(2) -0.0024(18)
C19 0.044(3) 0.026(2) 0.039(3) -0.0012(19) 0.019(2) -0.0005(19)
C20 0.045(3) 0.027(2) 0.029(3) 0.0014(17) 0.018(2) -0.0030(19)
C14 0.031(2) 0.027(2) 0.057(3) 0.002(2) 0.011(2) 0.0007(19)
C16 0.029(2) 0.030(2) 0.049(3) 0.004(2) 0.001(2) -0.0039(19)
C2 0.025(2) 0.034(2) 0.042(3) -0.0023(19) 0.010(2) 0.0006(18)
C17 0.034(3) 0.029(2) 0.052(3) 0.001(2) 0.010(2) 0.0047(19)
C21 0.036(3) 0.034(2) 0.040(3) -0.004(2) 0.014(2) -0.005(2)
C10 0.025(2) 0.036(2) 0.054(3) -0.010(2) 0.011(2) -0.0027(19)
C18 0.043(3) 0.024(2) 0.045(3) -0.002(2) 0.008(2) -0.006(2)
C1 0.033(3) 0.031(2) 0.046(3) 0.000(2) 0.013(2) -0.0038(19)
C9 0.024(3) 0.065(4) 0.056(4) -0.002(3) -0.003(2) 0.009(2)
C4 0.039(3) 0.045(3) 0.033(3) -0.007(2) 0.016(2) 0.003(2)
C8 0.037(3) 0.071(4) 0.041(3) 0.003(3) 0.002(2) 0.004(3)
C23 0.038(3) 0.025(2) 0.050(3) -0.003(2) 0.013(2) 0.0017(19)
C7 0.043(3) 0.045(3) 0.048(3) -0.010(2) 0.018(3) -0.012(2)
C12 0.031(3) 0.044(3) 0.051(4) -0.009(2) 0.007(3) -0.005(2)
C13 0.036(3) 0.030(2) 0.056(3) -0.001(2) 0.009(2) -0.004(2)
C5 0.045(3) 0.044(3) 0.054(3) -0.021(2) 0.021(3) -0.004(2)
C3 0.035(3) 0.052(3) 0.058(4) 0.010(3) 0.007(3) 0.003(2)
C6 0.043(3) 0.097(5) 0.046(4) -0.030(3) 0.014(3) -0.009(3)

loop_
_atom_type_symbol
_atom_type_description
_atom_type_scat_dispersion_real
_atom_type_scat_dispersion_imag
_atom_type_scat_source
C C 0.0033 0.0016 'International Tables Vol C Tables 4.2.6.8 and 6.1.1.4'
H H 0.0000 0.0000 'International Tables Vol C Tables 4.2.6.8 and 6.1.1.4'
N N 0.0061 0.0033 'International Tables Vol C Tables 4.2.6.8 and 6.1.1.4'
O O 0.0106 0.0060 'International Tables Vol C Tables 4.2.6.8 and 6.1.1.4'
Ag Ag -0.8971 1.1015 'International Tables Vol C Tables 4.2.6.8 and 6.1.1.4'

loop_
_geom_angle_atom_site_label_1
_geom_angle_atom_site_label_2
_geom_angle_atom_site_label_3
_geom_angle
_geom_angle_site_symmetry_1
_geom_angle_site_symmetry_3
_geom_angle_publ_flag
C24 N2 C22 116.7(4) . . ?
C24 N2 Ag1 124.5(3) . 1_565 ?
C22 N2 Ag1 118.9(3) . 1_565 ?
N2 C24 C23 123.2(4) . . ?
N2 C24 H24 118.4 . . ?
C23 C24 H24 118.4 . . ?
N2 C22 C21 122.7(4) . . ?
N2 C22 H22 118.7 . . ?
C21 C22 H22 118.7 . . ?
N2 Ag1 N1 166.15(14) 1_545 . ?
N2 Ag1 O1 95.32(11) 1_545 . ?
N1 Ag1 O1 92.10(12) . . ?
N2 Ag1 Ag1 77.66(10) 1_545 3_757 ?
N1 Ag1 Ag1 113.94(10) . 3_757 ?
O1 Ag1 Ag1 91.06(7) . 3_757 ?
C1 O1 Ag1 111.6(3) . . ?
C12 O3 H3 109.5 . . ?
C17 N1 C13 116.5(4) . . ?
C17 N1 Ag1 121.7(3) . . ?
C13 N1 Ag1 121.8(3) . . ?
C16 C15 C14 115.6(4) . . ?
C16 C15 C18 120.1(4) . . ?
C14 C15 C18 124.3(4) . . ?
C2 C11 C10 110.6(4) . . ?
C2 C11 H11A 109.5 . . ?
C10 C11 H11A 109.5 . . ?
C2 C11 H11B 109.5 . . ?
C10 C11 H11B 109.5 . . ?
H11A C11 H11B 108.1 . . ?
C20 C19 C18 114.8(4) . . ?
C20 C19 H19A 108.6 . . ?
C18 C19 H19A 108.6 . . ?
C20 C19 H19B 108.6 . . ?
C18 C19 H19B 108.6 . . ?
H19A C19 H19B 107.6 . . ?
C23 C20 C21 115.5(4) . . ?
C23 C20 C19 125.5(4) . . ?
C21 C20 C19 119.0(4) . . ?
C13 C14 C15 120.3(4) . . ?
C13 C14 H14 119.8 . . ?
C15 C14 H14 119.8 . . ?
C17 C16 C15 121.1(4) . . ?
C17 C16 H16 119.4 . . ?
C15 C16 H16 119.4 . . ?
C3 C2 C4 108.4(4) . . ?
C3 C2 C11 108.7(4) . . ?
C4 C2 C11 108.3(3) . . ?
C3 C2 C1 108.8(4) . . ?
C4 C2 C1 110.5(4) . . ?
C11 C2 C1 112.0(4) . . ?
N1 C17 C16 123.3(4) . . ?
N1 C17 H17 118.3 . . ?
C16 C17 H17 118.3 . . ?
C22 C21 C20 120.8(4) . . ?
C22 C21 H21 119.6 . . ?
C20 C21 H21 119.6 . . ?
C9 C10 C12 109.7(4) . . ?
C9 C10 C7 110.3(4) . . ?
C12 C10 C7 110.6(4) . . ?
C9 C10 C11 109.5(4) . . ?
C12 C10 C11 107.8(4) . . ?
C7 C10 C11 108.9(4) . . ?
C15 C18 C19 116.1(4) . . ?
C15 C18 H18A 108.3 . . ?
C19 C18 H18A 108.3 . . ?
C15 C18 H18B 108.3 . . ?
C19 C18 H18B 108.3 . . ?
H18A C18 H18B 107.4 . . ?
O2 C1 O1 122.5(4) . . ?
O2 C1 C2 118.5(4) . . ?
O1 C1 C2 119.1(4) . . ?
C10 C9 C8 109.1(4) . . ?
C10 C9 H9A 109.9 . . ?
C8 C9 H9A 109.9 . . ?
C10 C9 H9B 109.9 . . ?
C8 C9 H9B 109.9 . . ?
H9A C9 H9B 108.3 . . ?
C5 C4 C2 110.9(4) . . ?
C5 C4 H4A 109.5 . . ?
C2 C4 H4A 109.5 . . ?
C5 C4 H4B 109.5 . . ?
C2 C4 H4B 109.5 . . ?
H4A C4 H4B 108.0 . . ?
C6 C8 C3 109.9(4) . . ?
C6 C8 C9 110.4(4) . . ?
C3 C8 C9 109.1(5) . . ?
C6 C8 H8 109.1 . . ?
C3 C8 H8 109.1 . . ?
C9 C8 H8 109.1 . . ?
C20 C23 C24 121.1(4) . . ?
C20 C23 H23 119.5 . . ?
C24 C23 H23 119.5 . . ?
C5 C7 C10 108.8(4) . . ?
C5 C7 H7A 109.9 . . ?
C10 C7 H7A 109.9 . . ?
C5 C7 H7B 109.9 . . ?
C10 C7 H7B 109.9 . . ?
H7A C7 H7B 108.3 . . ?
O4 C12 O3 121.9(5) . . ?
O4 C12 C10 124.4(5) . . ?
O3 C12 C10 113.7(4) . . ?
N1 C13 C14 123.2(4) . . ?
N1 C13 H13 118.4 . . ?
C14 C13 H13 118.4 . . ?
C7 C5 C4 110.5(4) . . ?
C7 C5 C6 110.6(4) . . ?
C4 C5 C6 108.4(4) . . ?
C7 C5 H5 109.1 . . ?
C4 C5 H5 109.1 . . ?
C6 C5 H5 109.1 . . ?
C2 C3 C8 110.0(4) . . ?
C2 C3 H3A 109.7 . . ?
C8 C3 H3A 109.7 . . ?
C2 C3 H3B 109.7 . . ?
C8 C3 H3B 109.7 . . ?
H3A C3 H3B 108.2 . . ?
C8 C6 C5 107.9(4) . . ?
C8 C6 H6A 110.1 . . ?
C5 C6 H6A 110.1 . . ?
C8 C6 H6B 110.1 . . ?
C5 C6 H6B 110.1 . . ?
H6A C6 H6B 108.4 . . ?

loop_
_geom_bond_atom_site_label_1
_geom_bond_atom_site_label_2
_geom_bond_distance
_geom_bond_site_symmetry_2
_geom_bond_publ_flag
N2 C24 1.329(5) . ?
N2 C22 1.342(5) . ?
N2 Ag1 2.184(3) 1_565 ?
C24 C23 1.374(6) . ?
C24 H24 0.9300 . ?
C22 C21 1.372(6) . ?
C22 H22 0.9300 . ?
Ag1 N2 2.184(3) 1_545 ?
Ag1 N1 2.188(4) . ?
Ag1 O1 2.688(3) . ?
Ag1 Ag1 3.0685(8) 3_757 ?
O1 C1 1.262(6) . ?
O2 C1 1.225(5) . ?
O3 C12 1.329(6) . ?
O3 H3 0.8200 . ?
O4 C12 1.197(6) . ?
N1 C17 1.337(5) . ?
N1 C13 1.340(6) . ?
C15 C16 1.383(6) . ?
C15 C14 1.389(6) . ?
C15 C18 1.492(6) . ?
C11 C2 1.530(6) . ?
C11 C10 1.539(6) . ?
C11 H11A 0.9700 . ?
C11 H11B 0.9700 . ?
C19 C20 1.497(6) . ?
C19 C18 1.520(6) . ?
C19 H19A 0.9700 . ?
C19 H19B 0.9700 . ?
C20 C23 1.370(6) . ?
C20 C21 1.391(6) . ?
C14 C13 1.377(6) . ?
C14 H14 0.9300 . ?
C16 C17 1.363(6) . ?
C16 H16 0.9300 . ?
C2 C3 1.525(7) . ?
C2 C4 1.530(6) . ?
C2 C1 1.548(6) . ?
C17 H17 0.9300 . ?
C21 H21 0.9300 . ?
C10 C9 1.511(7) . ?
C10 C12 1.523(7) . ?
C10 C7 1.535(6) . ?
C18 H18A 0.9700 . ?
C18 H18B 0.9700 . ?
C9 C8 1.542(8) . ?
C9 H9A 0.9700 . ?
C9 H9B 0.9700 . ?
C4 C5 1.518(6) . ?
C4 H4A 0.9700 . ?
C4 H4B 0.9700 . ?
C8 C6 1.517(8) . ?
C8 C3 1.540(7) . ?
C8 H8 0.9800 . ?
C23 H23 0.9300 . ?
C7 C5 1.515(6) . ?
C7 H7A 0.9700 . ?
C7 H7B 0.9700 . ?
C13 H13 0.9300 . ?
C5 C6 1.556(7) . ?
C5 H5 0.9800 . ?
C3 H3A 0.9700 . ?
C3 H3B 0.9700 . ?
C6 H6A 0.9700 . ?
C6 H6B 0.9700 . ?

loop_
_geom_torsion_atom_site_label_1
_geom_torsion_atom_site_label_2
_geom_torsion_atom_site_label_3
_geom_torsion_atom_site_label_4
_geom_torsion
_geom_torsion_site_symmetry_1
_geom_torsion_site_symmetry_2
_geom_torsion_site_symmetry_3
_geom_torsion_site_symmetry_4
_geom_torsion_publ_flag
C22 N2 C24 C23 1.5(7) . . . . ?
Ag1 N2 C24 C23 -177.9(3) 1_565 . . . ?
C24 N2 C22 C21 -2.5(7) . . . . ?
Ag1 N2 C22 C21 176.9(4) 1_565 . . . ?
N2 Ag1 O1 C1 -51.9(3) 1_545 . . . ?
N1 Ag1 O1 C1 139.8(3) . . . . ?
Ag1 Ag1 O1 C1 25.8(3) 3_757 . . . ?
N2 Ag1 N1 C17 84.8(7) 1_545 . . . ?
O1 Ag1 N1 C17 -152.7(4) . . . . ?
Ag1 Ag1 N1 C17 -60.6(4) 3_757 . . . ?
N2 Ag1 N1 C13 -97.5(6) 1_545 . . . ?
O1 Ag1 N1 C13 24.9(4) . . . . ?
Ag1 Ag1 N1 C13 117.0(4) 3_757 . . . ?
C18 C19 C20 C23 -1.5(6) . . . . ?
C18 C19 C20 C21 177.2(4) . . . . ?
C16 C15 C14 C13 -0.7(7) . . . . ?
C18 C15 C14 C13 178.1(5) . . . . ?
C14 C15 C16 C17 -0.3(7) . . . . ?
C18 C15 C16 C17 -179.1(4) . . . . ?
C10 C11 C2 C3 59.0(5) . . . . ?
C10 C11 C2 C4 -58.7(5) . . . . ?
C10 C11 C2 C1 179.2(4) . . . . ?
C13 N1 C17 C16 -1.1(7) . . . . ?
Ag1 N1 C17 C16 176.7(4) . . . . ?
C15 C16 C17 N1 1.2(8) . . . . ?
N2 C22 C21 C20 1.4(7) . . . . ?
C23 C20 C21 C22 0.8(7) . . . . ?
C19 C20 C21 C22 -178.0(4) . . . . ?
C2 C11 C10 C9 -60.1(5) . . . . ?
C2 C11 C10 C12 -179.4(4) . . . . ?
C2 C11 C10 C7 60.6(5) . . . . ?
C16 C15 C18 C19 176.5(4) . . . . ?
C14 C15 C18 C19 -2.2(7) . . . . ?
C20 C19 C18 C15 -173.8(4) . . . . ?
Ag1 O1 C1 O2 -34.7(6) . . . . ?
Ag1 O1 C1 C2 145.2(3) . . . . ?
C3 C2 C1 O2 -76.7(5) . . . . ?
C4 C2 C1 O2 42.2(6) . . . . ?
C11 C2 C1 O2 163.1(4) . . . . ?
C3 C2 C1 O1 103.3(5) . . . . ?
C4 C2 C1 O1 -137.7(4) . . . . ?
C11 C2 C1 O1 -16.8(6) . . . . ?
C12 C10 C9 C8 178.2(4) . . . . ?
C7 C10 C9 C8 -59.8(5) . . . . ?
C11 C10 C9 C8 60.1(5) . . . . ?
C3 C2 C4 C5 -59.9(5) . . . . ?
C11 C2 C4 C5 57.9(5) . . . . ?
C1 C2 C4 C5 -179.1(4) . . . . ?
C10 C9 C8 C6 60.4(5) . . . . ?
C10 C9 C8 C3 -60.5(5) . . . . ?
C21 C20 C23 C24 -1.9(7) . . . . ?
C19 C20 C23 C24 176.8(4) . . . . ?
N2 C24 C23 C20 0.8(7) . . . . ?
C9 C10 C7 C5 60.1(5) . . . . ?
C12 C10 C7 C5 -178.4(4) . . . . ?
C11 C10 C7 C5 -60.1(5) . . . . ?
C9 C10 C12 O4 3.5(7) . . . . ?
C7 C10 C12 O4 -118.4(6) . . . . ?
C11 C10 C12 O4 122.7(6) . . . . ?
C9 C10 C12 O3 -174.9(4) . . . . ?
C7 C10 C12 O3 63.2(5) . . . . ?
C11 C10 C12 O3 -55.7(5) . . . . ?
C17 N1 C13 C14 0.1(7) . . . . ?
Ag1 N1 C13 C14 -177.7(4) . . . . ?
C15 C14 C13 N1 0.8(8) . . . . ?
C10 C7 C5 C4 60.1(5) . . . . ?
C10 C7 C5 C6 -59.9(5) . . . . ?
C2 C4 C5 C7 -59.8(5) . . . . ?
C2 C4 C5 C6 61.5(5) . . . . ?
C4 C2 C3 C8 58.3(5) . . . . ?
C11 C2 C3 C8 -59.3(5) . . . . ?
C1 C2 C3 C8 178.5(4) . . . . ?
C6 C8 C3 C2 -60.8(6) . . . . ?
C9 C8 C3 C2 60.5(5) . . . . ?
C3 C8 C6 C5 61.1(6) . . . . ?
C9 C8 C6 C5 -59.4(5) . . . . ?
C7 C5 C6 C8 60.0(5) . . . . ?
C4 C5 C6 C8 -61.3(5) . . . . ?
